data_2013786
loop_
_publ_author_name
'Susan M. Chemaly'
'Helder M. Marques'
'Christopher B. Perry'

_publ_section_title
;
 Diisopropylphosphitocobalamin--acetone--water (1/3.48/7.56)
;
_journal_issue 2
_journal_name_full 'Acta Crystallographica Section C'
_journal_page_first m88
_journal_page_last m90
_journal_paper_doi 10.1107/S0108270104000344
_journal_volume 60
_journal_year 2004
_chemical_formula_iupac '[Co (C68 H102 N13 O17 P2)], 3.48C3 H6 O, 7.56H2 O'
_chemical_formula_moiety 'C68 H102 Co N13 O17 P2, 3.48(C3 H6 O), 7.56(H2 O)'
_chemical_formula_sum 'C78.44 H138 Co N13 O28.04 P2'
_chemical_formula_weight 1832.83
_space_group_IT_number 19
_symmetry_cell_setting orthorhombic
_symmetry_space_group_name_Hall 'P 2ac 2ab'
_symmetry_space_group_name_H-M 'P 21 21 21'
_audit_creation_method 'WinGX routine CIF_UPDATE'
_cell_angle_alpha 90
_cell_angle_beta 90
_cell_angle_gamma 90
_cell_formula_units_Z 4
_cell_length_a 15.889(5)
_cell_length_b 22.070(7)
_cell_length_c 25.941(8)
_cell_measurement_reflns_used 1013
_cell_measurement_temperature 123(2)
_cell_measurement_theta_max 25.47
_cell_measurement_theta_min 2.23
_cell_volume 9097(5)
_computing_cell_refinement SMART
_computing_data_collection 'SMART (Bruker,1998)'
_computing_data_reduction 'SAINT (Bruker,1999)'
_computing_molecular_graphics 'ORTEP-3 for Windows (Farrugia,1997)'
_computing_publication_material SHELXTL
_computing_structure_refinement SHELXTL
_computing_structure_solution 'SHELXTL (Bruker,1999)'
_diffrn_measured_fraction_theta_full 0.995
_diffrn_measured_fraction_theta_max 0.995
_diffrn_measurement_device_type 'Bruker SMART CCD area-detector'
_diffrn_measurement_method '\f and \w scans'
_diffrn_radiation_type MoK\a
_diffrn_radiation_wavelength 0.71073
_diffrn_reflns_av_R_equivalents 0.0472
_diffrn_reflns_limit_h_max 20
_diffrn_reflns_limit_h_min -20
_diffrn_reflns_limit_k_max 28
_diffrn_reflns_limit_k_min -19
_diffrn_reflns_limit_l_max 33
_diffrn_reflns_limit_l_min -31
_diffrn_reflns_number 54647
_diffrn_reflns_theta_full 27
_diffrn_reflns_theta_max 27
_diffrn_reflns_theta_min 1.21
_diffrn_standards_decay_% 0
_diffrn_standards_number 0
_exptl_absorpt_coefficient_mu 0.307
_exptl_absorpt_correction_T_max 0.9641
_exptl_absorpt_correction_T_min 0.8922
_exptl_absorpt_correction_type multi-scan
_exptl_absorpt_process_details '(SADABS; Sheldrick, 1996)'
_exptl_crystal_colour red
_exptl_crystal_density_diffrn 1.338
_exptl_crystal_density_method 'not measured'
_exptl_crystal_description rectangular
_exptl_crystal_F_000 3924
_exptl_crystal_size_max 0.38
_exptl_crystal_size_mid 0.14
_exptl_crystal_size_min 0.12
_refine_diff_density_max 0.824
_refine_diff_density_min -0.383
_refine_ls_abs_structure_details
;
   Flack H D (1983), 8794 Friedel pairs.
;
_refine_ls_abs_structure_Flack -0.003(9)
_refine_ls_extinction_method none
_refine_ls_goodness_of_fit_ref 1.033
_refine_ls_hydrogen_treatment mixed
_refine_ls_matrix_type full
_refine_ls_number_parameters 1144
_refine_ls_number_reflns 19561
_refine_ls_number_restraints 1
_refine_ls_restrained_S_all 1.033
_refine_ls_R_factor_gt 0.041
_refine_ls_shift/su_max 0.002
_refine_ls_structure_factor_coef Fsqd
_refine_ls_weighting_details 'calc w=1/[\s^2^(Fo^2^)+(0.0468P)^2^] where P=(Fo^2^+2Fc^2^)/3'
_refine_ls_weighting_scheme calc
_refine_ls_wR_factor_ref 0.0949
_reflns_number_gt 15746
_reflns_number_total 19561
_reflns_threshold_expression I>2\s(I)
_cod_data_source_file ga1038.cif
_cod_data_source_block I
_cod_original_sg_symbol_H-M 'P21 21 21'
_cod_original_formula_sum 'C78.44 H138.00 Co N13 O28.04 P2'
_cod_database_code 2013786
_cod_database_fobs_code 2013786

loop_
_symmetry_equiv_pos_as_xyz
'x, y, z'
'-x+1/2, -y, z+1/2'
'-x, y+1/2, -z+1/2'
'x+1/2, -y+1/2, -z'

loop_
_atom_site_label
_atom_site_fract_x
_atom_site_fract_y
_atom_site_fract_z
_atom_site_U_iso_or_equiv
_atom_site_adp_type
_atom_site_calc_flag
_atom_site_refinement_flags
_atom_site_occupancy
_atom_site_disorder_assembly
_atom_site_disorder_group
_atom_site_type_symbol
C1 0.34952(15) 0.19268(11) 0.71270(9) 0.0145(5) Uani d . 1 . . C
C2 0.44592(15) 0.20870(11) 0.71886(9) 0.0153(5) Uani d . 1 . . C
C3 0.48679(16) 0.14430(11) 0.72304(9) 0.0147(5) Uani d . 1 . . C
H3 0.5343 0.1463 0.7482 0.018 Uiso calc R 1 . . H
C4 0.41616(15) 0.10752(12) 0.74664(9) 0.0135(5) Uani d . 1 . . C
C5 0.42836(15) 0.04916(11) 0.77123(9) 0.0148(5) Uani d . 1 . . C
C6 0.36182(16) 0.01241(12) 0.78288(9) 0.0149(5) Uani d . 1 . . C
C7 0.36403(16) -0.05238(12) 0.80532(10) 0.0170(5) Uani d . 1 . . C
C8 0.27516(16) -0.07576(11) 0.78911(9) 0.0177(5) Uani d . 1 . . C
H8 0.2515 -0.1031 0.8162 0.021 Uiso calc R 1 . . H
C9 0.22665(16) -0.01764(11) 0.78698(9) 0.0168(5) Uani d . 1 . . C
C10 0.14055(16) -0.01414(12) 0.79495(9) 0.0172(6) Uani d . 1 . . C
H10 0.1119 -0.0511 0.8015 0.021 Uiso calc R 1 . . H
C11 0.09229(15) 0.03823(12) 0.79423(10) 0.0157(5) Uani d . 1 . . C
C12 0.00143(16) 0.04097(12) 0.81256(10) 0.0189(6) Uani d . 1 . . C
C13 -0.02822(15) 0.10039(11) 0.78654(10) 0.0163(5) Uani d . 1 . . C
H13 -0.0658 0.1233 0.8105 0.02 Uiso calc R 1 . . H
C14 0.05456(15) 0.13485(12) 0.77929(9) 0.0151(5) Uani d . 1 . . C
C15 0.05993(15) 0.19535(11) 0.76789(9) 0.0147(5) Uani d . 1 . . C
C16 0.13930(16) 0.22270(11) 0.75312(9) 0.0145(5) Uani d . 1 . . C
C17 0.15603(15) 0.29079(11) 0.74349(9) 0.0146(5) Uani d . 1 . . C
C18 0.24426(15) 0.28763(10) 0.71653(9) 0.0146(5) Uani d . 1 . . C
H18 0.2352 0.2794 0.679 0.018 Uiso calc R 1 . . H
C19 0.28285(14) 0.23081(11) 0.74105(9) 0.0142(5) Uani d . 1 . . C
H19 0.3061 0.2423 0.7755 0.017 Uiso calc R 1 . . H
C20 0.32313(16) 0.18485(11) 0.65595(9) 0.0153(5) Uani d . 1 . . C
H20A 0.3537 0.1506 0.6409 0.023 Uiso calc R 1 . . H
H20B 0.3365 0.2219 0.6368 0.023 Uiso calc R 1 . . H
H20C 0.2625 0.1771 0.6541 0.023 Uiso calc R 1 . . H
C21 0.48180(16) 0.24695(11) 0.67472(9) 0.0166(5) Uani d . 1 . . C
H21A 0.4498 0.2848 0.6718 0.025 Uiso calc R 1 . . H
H21B 0.4776 0.2243 0.6423 0.025 Uiso calc R 1 . . H
H21C 0.541 0.2563 0.6818 0.025 Uiso calc R 1 . . H
C22 0.46041(15) 0.24241(12) 0.77053(9) 0.0171(5) Uani d . 1 . . C
H22A 0.4292 0.2812 0.7692 0.02 Uiso calc R 1 . . H
H22B 0.4353 0.2178 0.7985 0.02 Uiso calc R 1 . . H
C23 0.55188(16) 0.25620(12) 0.78503(10) 0.0198(6) Uani d . 1 . . C
C24 0.51859(15) 0.11273(12) 0.67315(9) 0.0171(5) Uani d . 1 . . C
H24A 0.5146 0.0683 0.6778 0.02 Uiso calc R 1 . . H
H24B 0.4811 0.1241 0.6442 0.02 Uiso calc R 1 . . H
C25 0.60997(16) 0.12911(13) 0.65866(10) 0.0213(6) Uani d . 1 . . C
H25A 0.6132 0.1726 0.6494 0.026 Uiso calc R 1 . . H
H25B 0.6472 0.1221 0.6887 0.026 Uiso calc R 1 . . H
C26 0.63937(17) 0.09116(13) 0.61381(10) 0.0209(6) Uani d . 1 . . C
C27 0.51915(16) 0.02989(12) 0.78240(10) 0.0203(6) Uani d . 1 . . C
H27A 0.5219 0.0103 0.8163 0.03 Uiso calc R 1 . . H
H27B 0.5557 0.0657 0.7822 0.03 Uiso calc R 1 . . H
H27C 0.538 0.0014 0.7559 0.03 Uiso calc R 1 . . H
C28 0.43508(16) -0.09372(12) 0.78652(10) 0.0198(6) Uani d . 1 . . C
H28A 0.4438 -0.0875 0.7495 0.03 Uiso calc R 1 . . H
H28B 0.4199 -0.1361 0.7929 0.03 Uiso calc R 1 . . H
H28C 0.487 -0.084 0.8052 0.03 Uiso calc R 1 . . H
C29 0.36737(17) -0.04556(12) 0.86559(9) 0.0185(6) Uani d . 1 . . C
H29A 0.4214 -0.0265 0.8755 0.022 Uiso calc R 1 . . H
H29B 0.3213 -0.0185 0.8769 0.022 Uiso calc R 1 . . H
C30 0.35904(16) -0.10591(13) 0.89268(9) 0.0192(6) Uani d . 1 . . C
C31 0.27674(15) -0.10816(12) 0.73627(10) 0.0207(5) Uani d . 1 . . C
H31A 0.3101 -0.0832 0.712 0.025 Uiso calc R 1 . . H
H31B 0.3063 -0.1473 0.7404 0.025 Uiso calc R 1 . . H
C32 0.19099(17) -0.12027(13) 0.71226(11) 0.0267(7) Uani d . 1 . . C
H32A 0.1576 -0.1464 0.7356 0.032 Uiso calc R 1 . . H
H32B 0.1605 -0.0815 0.708 0.032 Uiso calc R 1 . . H
C33 0.19962(19) -0.15077(14) 0.66050(12) 0.0309(7) Uani d . 1 . . C
C34 0.00444(18) 0.05013(14) 0.87165(10) 0.0268(7) Uani d . 1 . . C
H34A 0.0329 0.0155 0.8877 0.04 Uiso calc R 1 . . H
H34B -0.053 0.0532 0.8851 0.04 Uiso calc R 1 . . H
H34C 0.0353 0.0874 0.8796 0.04 Uiso calc R 1 . . H
C35 -0.04796(17) -0.01630(13) 0.80059(12) 0.0264(7) Uani d . 1 . . C
H35A -0.0454 -0.0245 0.7635 0.04 Uiso calc R 1 . . H
H35B -0.1068 -0.0108 0.811 0.04 Uiso calc R 1 . . H
H35C -0.0236 -0.0505 0.8195 0.04 Uiso calc R 1 . . H
C36 -0.07065(15) 0.09476(12) 0.73292(10) 0.0187(5) Uani d . 1 . . C
H36A -0.0683 0.1349 0.7159 0.022 Uiso calc R 1 . . H
H36B -0.037 0.0663 0.7118 0.022 Uiso calc R 1 . . H
C37 -0.16276(15) 0.07296(12) 0.73262(11) 0.0213(6) Uani d . 1 . . C
H37A -0.1854 0.0774 0.6973 0.026 Uiso calc R 1 . . H
H37B -0.1638 0.0293 0.7413 0.026 Uiso calc R 1 . . H
C38 -0.22002(15) 0.10630(12) 0.76949(10) 0.0211(6) Uani d . 1 . . C
C39 -0.01866(16) 0.23414(12) 0.77273(10) 0.0210(6) Uani d . 1 . . C
H39A -0.0649 0.2095 0.7865 0.031 Uiso calc R 1 . . H
H39B -0.0343 0.2499 0.7387 0.031 Uiso calc R 1 . . H
H39C -0.0075 0.2681 0.7961 0.031 Uiso calc R 1 . . H
C40 0.16307(17) 0.32237(12) 0.79648(9) 0.0196(6) Uani d . 1 . . C
H40A 0.1729 0.3658 0.7914 0.029 Uiso calc R 1 . . H
H40B 0.2101 0.3048 0.8159 0.029 Uiso calc R 1 . . H
H40C 0.1107 0.3165 0.8158 0.029 Uiso calc R 1 . . H
C41 0.30079(16) 0.34381(11) 0.72160(10) 0.0179(6) Uani d . 1 . . C
H41A 0.3043 0.3548 0.7585 0.021 Uiso calc R 1 . . H
H41B 0.3582 0.3327 0.7102 0.021 Uiso calc R 1 . . H
C42 0.27321(15) 0.39936(11) 0.69173(9) 0.0166(5) Uani d . 1 . . C
C43 0.09068(15) 0.32543(11) 0.71122(10) 0.0161(5) Uani d . 1 . . C
H43A 0.04 0.3315 0.7328 0.019 Uiso calc R 1 . . H
H43B 0.1139 0.366 0.7035 0.019 Uiso calc R 1 . . H
C44 0.06280(17) 0.29674(13) 0.66036(10) 0.0221(6) Uani d . 1 . . C
H44A 0.1091 0.2993 0.6349 0.027 Uiso calc R 1 . . H
H44B 0.0495 0.2534 0.6659 0.027 Uiso calc R 1 . . H
C45 -0.01439(17) 0.32935(13) 0.63964(10) 0.0222(6) Uani d . 1 . . C
C46 -0.07231(17) 0.38968(13) 0.56846(10) 0.0220(6) Uani d . 1 . . C
H46A -0.0516 0.4282 0.5536 0.026 Uiso calc R 1 . . H
H46B -0.118 0.3995 0.5931 0.026 Uiso calc R 1 . . H
C47 -0.10746(16) 0.35023(13) 0.52553(10) 0.0196(6) Uani d . 1 . . C
H47 -0.1352 0.3135 0.5404 0.024 Uiso calc R 1 . . H
C48 -0.16921(17) 0.38445(14) 0.49186(10) 0.0252(6) Uani d . 1 . . C
H48A -0.1413 0.4199 0.4769 0.038 Uiso calc R 1 . . H
H48B -0.2172 0.3977 0.5128 0.038 Uiso calc R 1 . . H
H48C -0.1891 0.3579 0.4642 0.038 Uiso calc R 1 . . H
C49 0.06182(16) 0.08637(12) 0.57713(10) 0.0179(6) Uani d . 1 . . C
H49 0.0556 0.0538 0.5506 0.021 Uiso calc R 1 . . H
C50 0.08569(16) 0.14638(12) 0.55081(10) 0.0186(6) Uani d . 1 . . C
H50 0.1222 0.1396 0.52 0.022 Uiso calc R 1 . . H
C51 -0.00231(16) 0.16835(12) 0.53547(10) 0.0179(6) Uani d . 1 . . C
H51 -0.0188 0.15 0.5017 0.021 Uiso calc R 1 . . H
C52 -0.06016(16) 0.14535(12) 0.57761(10) 0.0191(6) Uani d . 1 . . C
H52 -0.0702 0.1783 0.6033 0.023 Uiso calc R 1 . . H
C53 -0.14405(18) 0.12175(15) 0.55793(12) 0.0330(7) Uani d . 1 . . C
H53A -0.1778 0.1068 0.5874 0.04 Uiso calc R 1 . . H
H53B -0.1755 0.1554 0.5415 0.04 Uiso calc R 1 . . H
C54 0.13229(16) 0.09386(11) 0.66272(9) 0.0168(5) Uani d . 1 . . C
H54 0.0924 0.1209 0.6774 0.02 Uiso calc R 1 . . H
C55 0.32318(16) 0.01283(11) 0.65192(10) 0.0171(5) Uani d . 1 . . C
H55 0.3587 0.0177 0.6811 0.02 Uiso calc R 1 . . H
C56 0.34919(17) -0.02185(12) 0.61011(10) 0.0190(6) Uani d . 1 . . C
C57 0.29667(17) -0.02919(12) 0.56600(10) 0.0212(6) Uani d . 1 . . C
C58 0.21926(16) -0.00110(11) 0.56422(10) 0.0189(6) Uani d . 1 . . C
H58 0.184 -0.0052 0.5349 0.023 Uiso calc R 1 . . H
C59 0.19390(16) 0.03348(11) 0.60657(10) 0.0169(5) Uani d . 1 . . C
C60 0.24439(16) 0.04026(10) 0.65047(9) 0.0151(5) Uani d . 1 . . C
C61 0.43429(18) -0.05258(14) 0.61209(11) 0.0284(7) Uani d . 1 . . C
H61A 0.4613 -0.044 0.6453 0.043 Uiso calc R 1 . . H
H61B 0.4697 -0.0372 0.5841 0.043 Uiso calc R 1 . . H
H61C 0.427 -0.0964 0.6082 0.043 Uiso calc R 1 . . H
C62 0.3271(2) -0.06638(14) 0.52031(11) 0.0324(7) Uani d . 1 . . C
H62A 0.3261 -0.1095 0.5293 0.049 Uiso calc R 1 . . H
H62B 0.3846 -0.0543 0.5114 0.049 Uiso calc R 1 . . H
H62C 0.29 -0.0593 0.4907 0.049 Uiso calc R 1 . . H
C63 0.18444(18) 0.20798(13) 0.91115(10) 0.0245(6) Uani d . 1 . . C
H63 0.2005 0.1747 0.9354 0.029 Uiso calc R 1 . . H
C64 0.2385(2) 0.26303(14) 0.92175(11) 0.0336(7) Uani d . 1 . . C
H64A 0.2962 0.2551 0.9103 0.05 Uiso calc R 1 . . H
H64B 0.2384 0.2716 0.9588 0.05 Uiso calc R 1 . . H
H64C 0.2158 0.298 0.903 0.05 Uiso calc R 1 . . H
C65 0.0919(2) 0.22118(16) 0.91678(13) 0.0396(8) Uani d . 1 . . C
H65A 0.075 0.2515 0.8912 0.059 Uiso calc R 1 . . H
H65B 0.0808 0.2367 0.9515 0.059 Uiso calc R 1 . . H
H65C 0.0597 0.1839 0.9113 0.059 Uiso calc R 1 . . H
C66 0.40797(16) 0.12197(13) 0.89185(10) 0.0235(6) Uani d . 1 . . C
H66 0.4078 0.078 0.8825 0.028 Uiso calc R 1 . . H
C67 0.3841(2) 0.12859(17) 0.94827(11) 0.0382(8) Uani d . 1 . . C
H67A 0.3845 0.1716 0.9577 0.057 Uiso calc R 1 . . H
H67B 0.4248 0.1066 0.9697 0.057 Uiso calc R 1 . . H
H67C 0.3277 0.1118 0.9538 0.057 Uiso calc R 1 . . H
C68 0.49371(18) 0.14777(16) 0.88128(12) 0.0362(8) Uani d . 1 . . C
H68A 0.509 0.14 0.8453 0.054 Uiso calc R 1 . . H
H68B 0.535 0.1285 0.9041 0.054 Uiso calc R 1 . . H
H68C 0.493 0.1915 0.8876 0.054 Uiso calc R 1 . . H
C69 0.9649(3) -0.0678(2) 0.55985(14) 0.0736(14) Uani d . 1 . . C
H69A 1.0253 -0.0766 0.5598 0.11 Uiso calc R 1 . . H
H69B 0.9541 -0.0309 0.5399 0.11 Uiso calc R 1 . . H
H69C 0.9344 -0.1018 0.5443 0.11 Uiso calc R 1 . . H
C70 0.9362(2) -0.05916(15) 0.61278(14) 0.0394(8) Uani d . 1 . . C
C71 0.8494(2) -0.03782(16) 0.62062(14) 0.0447(9) Uani d . 1 . . C
H71A 0.8098 -0.0687 0.6083 0.067 Uiso calc R 1 . . H
H71B 0.8407 -0.0001 0.6014 0.067 Uiso calc R 1 . . H
H71C 0.8398 -0.0304 0.6574 0.067 Uiso calc R 1 . . H
C72 0.1702(3) -0.30877(19) 0.60671(15) 0.0621(11) Uani d . 1 . . C
H72A 0.1796 -0.2937 0.6418 0.093 Uiso calc R 1 . . H
H72B 0.1895 -0.3508 0.6043 0.093 Uiso calc R 1 . . H
H72C 0.11 -0.3069 0.5987 0.093 Uiso calc R 1 . . H
C73 0.2178(2) -0.27070(16) 0.56939(12) 0.0371(8) Uani d . 1 . . C
C74 0.3109(2) -0.2775(3) 0.56867(16) 0.0754(15) Uani d . 1 . . C
H74A 0.3257 -0.3171 0.554 0.113 Uiso calc R 1 . . H
H74B 0.3327 -0.2747 0.6039 0.113 Uiso calc R 1 . . H
H74C 0.3357 -0.2453 0.5476 0.113 Uiso calc R 1 . . H
C75 0.3775(6) -0.4740(4) 0.5849(4) 0.064(3) Uani d PD 0.479(5) A 1 C
H75A 0.4298 -0.454 0.5743 0.096 Uiso calc PR 0.479(5) A 1 H
H75B 0.3827 -0.5178 0.5795 0.096 Uiso calc PR 0.479(5) A 1 H
H75C 0.3669 -0.4658 0.6214 0.096 Uiso calc PR 0.479(5) A 1 H
C76 0.3070(6) -0.4505(3) 0.5538(3) 0.065(3) Uani d PD 0.479(5) A 1 C
C77 0.2264(6) -0.4804(4) 0.5601(3) 0.062(3) Uani d PD 0.479(5) A 1 C
H77A 0.1812 -0.4502 0.5585 0.093 Uiso calc PR 0.479(5) A 1 H
H77B 0.2248 -0.5011 0.5935 0.093 Uiso calc PR 0.479(5) A 1 H
H77C 0.2187 -0.5102 0.5324 0.093 Uiso calc PR 0.479(5) A 1 H
C78 0.4628(2) 0.31597(16) 0.96113(14) 0.0442(9) Uani d . 1 . . C
H78A 0.4927 0.287 0.9392 0.066 Uiso calc R 1 . . H
H78B 0.4263 0.294 0.9851 0.066 Uiso calc R 1 . . H
H78C 0.5037 0.3401 0.9807 0.066 Uiso calc R 1 . . H
C79 0.41066(19) 0.35694(14) 0.92832(13) 0.0323(7) Uani d . 1 . . C
C80 0.3599(2) 0.40414(17) 0.95548(14) 0.0475(9) Uani d . 1 . . C
H80A 0.3407 0.4345 0.9305 0.071 Uiso calc R 1 . . H
H80B 0.3946 0.4238 0.9818 0.071 Uiso calc R 1 . . H
H80C 0.311 0.3851 0.9719 0.071 Uiso calc R 1 . . H
N1 0.34346(12) 0.13315(9) 0.74072(7) 0.0127(4) Uani d . 1 . . N
N2 0.27771(12) 0.02972(9) 0.77700(7) 0.0145(4) Uani d . 1 . . N
N3 0.12087(12) 0.09341(9) 0.78058(8) 0.0141(4) Uani d . 1 . . N
N4 0.20870(12) 0.19123(9) 0.74941(7) 0.0136(4) Uani d . 1 . . N
N5 0.56136(14) 0.29646(11) 0.82289(8) 0.0238(5) Uani d . 1 . . N
H5A 0.6121 0.3064 0.8335 0.029 Uiso calc R 1 . . H
H5B 0.5168 0.3131 0.8373 0.029 Uiso calc R 1 . . H
N6 0.62488(15) 0.11288(12) 0.56680(9) 0.0298(6) Uani d . 1 . . N
H6A 0.6407 0.0921 0.5395 0.036 Uiso calc R 1 . . H
H6B 0.5995 0.148 0.563 0.036 Uiso calc R 1 . . H
N7 0.43025(14) -0.13429(11) 0.90592(9) 0.0244(5) Uani d . 1 . . N
H7A 0.4281 -0.1698 0.9214 0.029 Uiso calc R 1 . . H
H7B 0.4793 -0.1175 0.8992 0.029 Uiso calc R 1 . . H
N8 0.13259(17) -0.14682(13) 0.62895(10) 0.0409(7) Uani d . 1 . . N
H8A 0.134 -0.1641 0.5984 0.049 Uiso calc R 1 . . H
H8B 0.0874 -0.127 0.6389 0.049 Uiso calc R 1 . . H
N9 -0.23307(14) 0.16460(10) 0.75988(9) 0.0254(5) Uani d . 1 . . N
H9A -0.2658 0.186 0.7803 0.03 Uiso calc R 1 . . H
H9B -0.209 0.1819 0.7331 0.03 Uiso calc R 1 . . H
N10 0.28196(14) 0.45164(9) 0.71580(9) 0.0215(5) Uani d . 1 . . N
H10A 0.2696 0.4857 0.6998 0.026 Uiso calc R 1 . . H
H10B 0.3002 0.4525 0.7478 0.026 Uiso calc R 1 . . H
N11 -0.00418(14) 0.36020(10) 0.59595(8) 0.0213(5) Uani d . 1 . . N
H11 0.0469 0.3628 0.583 0.026 Uiso calc R 1 . . H
N12 0.12198(13) 0.06759(10) 0.61584(8) 0.0172(5) Uani d . 1 . . N
N13 0.20311(13) 0.07829(9) 0.68593(8) 0.0139(4) Uani d . 1 . . N
P1 -0.02271(4) 0.26410(3) 0.47698(3) 0.01655(14) Uani d . 1 . . P
P2 0.25455(4) 0.12881(3) 0.84696(2) 0.01566(14) Uani d . 1 . . P
O1 0.61305(11) 0.23217(9) 0.76412(8) 0.0311(5) Uani d . 1 . . O
O2 0.67490(14) 0.04189(10) 0.62021(8) 0.0385(6) Uani d . 1 . . O
O1W 0.73140(12) 0.24032(9) 0.46884(7) 0.0281(4) Uani d . 1 . . O
H1Y 0.7268 0.2465 0.505 0.034 Uiso d R 1 . . H
H1Z 0.7886 0.2434 0.4598 0.034 Uiso d R 1 . . H
O3 0.28873(12) -0.12763(9) 0.90133(7) 0.0283(5) Uani d . 1 . . O
O2W 0.27781(12) -0.24678(9) 0.92405(7) 0.0283(5) Uani d . 1 . . O
H2Y 0.3329 -0.2595 0.9319 0.034 Uiso d R 1 . . H
H2Z 0.2817 -0.2049 0.9182 0.034 Uiso d R 1 . . H
O4 0.26371(15) -0.17836(11) 0.64747(8) 0.0472(6) Uani d . 1 . . O
O3W 0.88606(12) 0.12331(10) 0.41852(8) 0.0360(5) Uani d . 1 . . O
H3Y 0.8929 0.1664 0.427 0.043 Uiso d R 1 . . H
H3Z 0.8435 0.1255 0.3911 0.043 Uiso d R 1 . . H
O5 -0.25274(13) 0.07987(9) 0.80689(7) 0.0307(5) Uani d . 1 . . O
O4W 0.16340(12) 0.37320(10) 0.55218(8) 0.0377(5) Uani d . 1 . . O
H4Y 0.1926 0.3362 0.5507 0.045 Uiso d R 1 . . H
H4Z 0.1912 0.3852 0.5824 0.045 Uiso d R 1 . . H
O6 0.24772(11) 0.39488(8) 0.64639(6) 0.0221(4) Uani d . 1 . . O
O5W 0.81924(14) 0.22270(10) 0.66569(8) 0.0369(5) Uani d . 1 . . O
H5Y 0.7863 0.2347 0.6371 0.044 Uiso d R 1 . . H
H5Z 0.8553 0.2562 0.6605 0.044 Uiso d R 1 . . H
O7 -0.08214(12) 0.32791(10) 0.66359(8) 0.0303(5) Uani d . 1 . . O
O6W 0.64046(14) -0.05007(10) 0.68568(7) 0.0365(5) Uani d . 1 . . O
H6Y 0.636 -0.0829 0.6628 0.044 Uiso d R 1 . . H
H6Z 0.6458 -0.0184 0.6616 0.044 Uiso d R 1 . . H
O8 -0.10021(11) 0.23738(9) 0.45334(7) 0.0219(4) Uani d . 1 . . O
O7W 0.2950(8) -0.4400(5) 0.5854(4) 0.148(3) Uiso d P 0.521(5) A 2 O
O9 0.05539(11) 0.26211(8) 0.44516(7) 0.0221(4) Uani d . 1 . . O
O8W 0.4525(7) -0.5010(5) 0.5680(4) 0.148(3) Uiso d P 0.521(5) A 2 O
O10 -0.00724(12) 0.23330(8) 0.53212(6) 0.0205(4) Uani d . 1 . . O
O9W 0.2133(7) -0.5211(5) 0.5164(4) 0.148(3) Uiso d P 0.521(5) A 2 O
O11 -0.03558(11) 0.33220(8) 0.49344(6) 0.0191(4) Uani d . 1 . . O
O12 -0.01609(11) 0.09590(8) 0.60220(7) 0.0225(4) Uani d . 1 . . O
O13 0.12468(12) 0.18466(8) 0.58699(6) 0.0205(4) Uani d . 1 . . O
H13A 0.15 0.2126 0.5715 0.031 Uiso calc R 1 . . H
O14 -0.13344(16) 0.07404(11) 0.52156(8) 0.0443(6) Uani d . 1 . . O
H14 -0.1308 0.0886 0.4917 0.067 Uiso calc R 1 . . H
O15 0.19881(11) 0.18811(8) 0.85805(6) 0.0196(4) Uani d . 1 . . O
O16 0.34838(11) 0.15421(8) 0.85864(6) 0.0189(4) Uani d . 1 . . O
O17 0.23369(12) 0.07739(8) 0.88144(6) 0.0208(4) Uani d . 1 . . O
O18 0.98242(16) -0.06959(14) 0.64992(10) 0.0612(8) Uani d . 1 . . O
O19 0.18216(17) -0.23642(13) 0.54090(9) 0.0541(7) Uani d . 1 . . O
O20 0.3155(4) -0.4076(3) 0.5240(2) 0.0597(19) Uani d PD 0.479(5) A 1 O
O21 0.40926(13) 0.35214(10) 0.88104(8) 0.0338(5) Uani d . 1 . . O
Co 0.23566(2) 0.109708(15) 0.763470(12) 0.01285(7) Uani d . 1 . . Co

loop_
_atom_site_aniso_label
_atom_site_aniso_U_11
_atom_site_aniso_U_22
_atom_site_aniso_U_33
_atom_site_aniso_U_12
_atom_site_aniso_U_13
_atom_site_aniso_U_23
C1 0.0151(13) 0.0089(12) 0.0194(12) -0.0005(10) -0.0032(10) 0.0019(10)
C2 0.0148(13) 0.0133(13) 0.0178(13) 0.0008(10) -0.0006(10) 0.0003(11)
C3 0.0150(12) 0.0147(13) 0.0143(12) -0.0011(10) -0.0011(10) 0.0016(10)
C4 0.0140(12) 0.0146(12) 0.0118(12) 0.0008(11) -0.0008(9) -0.0009(10)
C5 0.0142(12) 0.0168(13) 0.0136(13) 0.0033(10) -0.0027(10) 0.0014(11)
C6 0.0193(13) 0.0142(13) 0.0111(11) 0.0039(11) -0.0016(10) -0.0004(10)
C7 0.0149(13) 0.0170(14) 0.0192(13) 0.0016(11) -0.0009(10) 0.0048(11)
C8 0.0182(14) 0.0153(13) 0.0196(13) 0.0034(11) -0.0018(11) 0.0048(11)
C9 0.0201(14) 0.0146(12) 0.0157(12) -0.0007(11) -0.0041(11) 0.0020(10)
C10 0.0177(13) 0.0117(13) 0.0222(14) -0.0016(11) 0.0000(11) 0.0034(11)
C11 0.0142(13) 0.0174(14) 0.0156(13) -0.0030(11) -0.0016(10) 0.0019(11)
C12 0.0135(13) 0.0164(14) 0.0267(14) 0.0012(11) 0.0003(11) 0.0057(11)
C13 0.0140(12) 0.0127(13) 0.0222(13) -0.0006(10) 0.0008(10) 0.0003(11)
C14 0.0133(12) 0.0173(13) 0.0146(12) 0.0026(10) -0.0009(9) -0.0011(11)
C15 0.0130(12) 0.0156(13) 0.0154(12) 0.0019(10) -0.0004(10) -0.0011(11)
C16 0.0171(13) 0.0142(13) 0.0122(12) 0.0023(10) -0.0020(9) -0.0011(10)
C17 0.0155(13) 0.0124(12) 0.0158(12) -0.0009(10) -0.0003(10) -0.0013(10)
C18 0.0138(13) 0.0144(12) 0.0157(11) 0.0003(10) -0.0009(10) -0.0011(10)
C19 0.0144(13) 0.0141(12) 0.0142(12) -0.0017(10) -0.0012(10) -0.0013(11)
C20 0.0176(13) 0.0128(13) 0.0154(12) 0.0013(10) 0.0013(10) 0.0014(10)
C21 0.0159(13) 0.0123(13) 0.0215(13) 0.0004(11) 0.0024(10) -0.0002(11)
C22 0.0130(12) 0.0203(14) 0.0179(13) 0.0010(10) -0.0011(10) -0.0008(11)
C23 0.0167(13) 0.0185(14) 0.0243(14) 0.0000(11) -0.0047(11) 0.0016(12)
C24 0.0152(12) 0.0159(13) 0.0201(12) -0.0001(11) 0.0023(10) -0.0016(11)
C25 0.0156(13) 0.0267(15) 0.0217(14) -0.0025(12) 0.0024(10) 0.0011(12)
C26 0.0161(13) 0.0214(15) 0.0252(14) -0.0012(11) 0.0046(11) 0.0026(12)
C27 0.0165(13) 0.0215(14) 0.0230(14) 0.0030(11) -0.0020(11) 0.0054(12)
C28 0.0187(14) 0.0188(14) 0.0219(13) 0.0039(11) -0.0023(11) 0.0033(11)
C29 0.0197(14) 0.0155(13) 0.0204(13) 0.0021(11) 0.0000(11) 0.0018(11)
C30 0.0206(14) 0.0206(14) 0.0164(12) 0.0021(12) 0.0002(10) 0.0023(12)
C31 0.0202(13) 0.0164(12) 0.0254(13) 0.0000(11) -0.0019(11) 0.0020(12)
C32 0.0236(15) 0.0256(16) 0.0309(15) 0.0048(12) -0.0078(12) -0.0047(13)
C33 0.0245(16) 0.0323(17) 0.0358(17) 0.0060(14) -0.0097(13) -0.0067(15)
C34 0.0245(16) 0.0335(17) 0.0223(14) 0.0027(13) 0.0060(12) 0.0084(13)
C35 0.0136(14) 0.0186(15) 0.0468(18) -0.0006(12) -0.0031(12) 0.0054(14)
C36 0.0160(13) 0.0170(14) 0.0231(13) 0.0015(10) -0.0011(11) -0.0005(12)
C37 0.0165(13) 0.0204(14) 0.0269(14) 0.0001(11) -0.0027(11) -0.0012(12)
C38 0.0130(13) 0.0216(14) 0.0286(14) -0.0030(11) -0.0043(11) -0.0015(13)
C39 0.0193(13) 0.0162(13) 0.0275(15) 0.0016(11) 0.0027(11) 0.0037(12)
C40 0.0217(14) 0.0185(14) 0.0185(13) 0.0027(11) -0.0006(11) -0.0032(11)
C41 0.0156(13) 0.0150(13) 0.0231(14) 0.0020(10) -0.0021(10) 0.0000(11)
C42 0.0106(12) 0.0174(13) 0.0218(13) -0.0016(11) 0.0036(10) 0.0020(11)
C43 0.0146(13) 0.0125(13) 0.0213(13) 0.0016(10) -0.0014(10) 0.0024(11)
C44 0.0207(14) 0.0213(14) 0.0245(14) 0.0056(12) -0.0019(11) -0.0007(12)
C45 0.0210(15) 0.0226(15) 0.0229(14) 0.0016(12) -0.0051(11) -0.0026(12)
C46 0.0230(14) 0.0217(14) 0.0212(13) 0.0065(13) -0.0039(11) -0.0005(12)
C47 0.0175(13) 0.0211(14) 0.0202(13) 0.0040(11) 0.0020(11) -0.0003(12)
C48 0.0251(14) 0.0298(16) 0.0206(14) 0.0092(13) -0.0050(11) 0.0012(13)
C49 0.0153(13) 0.0205(14) 0.0178(13) 0.0021(11) -0.0046(10) -0.0005(11)
C50 0.0181(14) 0.0231(15) 0.0146(13) 0.0007(11) 0.0009(10) 0.0019(11)
C51 0.0194(14) 0.0169(13) 0.0172(13) 0.0020(11) -0.0030(10) -0.0026(11)
C52 0.0171(14) 0.0188(14) 0.0213(13) 0.0030(11) -0.0019(11) 0.0026(11)
C53 0.0184(14) 0.039(2) 0.0420(18) -0.0007(14) -0.0066(13) 0.0116(16)
C54 0.0183(13) 0.0137(13) 0.0183(13) 0.0007(10) -0.0015(10) 0.0019(11)
C55 0.0201(14) 0.0144(13) 0.0167(13) 0.0000(11) -0.0008(11) 0.0022(11)
C56 0.0207(14) 0.0145(14) 0.0218(13) 0.0036(11) 0.0004(11) 0.0013(11)
C57 0.0248(15) 0.0162(14) 0.0226(14) 0.0017(12) 0.0012(11) -0.0012(12)
C58 0.0207(15) 0.0183(14) 0.0177(13) -0.0026(11) -0.0050(10) -0.0029(11)
C59 0.0154(13) 0.0141(13) 0.0213(13) -0.0020(11) -0.0028(10) 0.0023(11)
C60 0.0177(13) 0.0113(11) 0.0161(12) -0.0007(10) -0.0011(10) 0.0015(10)
C61 0.0267(16) 0.0331(17) 0.0254(15) 0.0093(14) -0.0014(12) -0.0050(14)
C62 0.0358(18) 0.0324(18) 0.0290(16) 0.0083(14) -0.0031(13) -0.0119(14)
C63 0.0334(16) 0.0259(16) 0.0141(13) 0.0043(13) 0.0055(12) -0.0003(12)
C64 0.0435(19) 0.0332(17) 0.0241(14) -0.0012(16) -0.0045(14) -0.0060(13)
C65 0.043(2) 0.040(2) 0.0360(18) 0.0002(16) 0.0167(15) -0.0081(16)
C66 0.0212(14) 0.0265(16) 0.0227(14) 0.0028(12) -0.0072(11) 0.0047(12)
C67 0.0303(17) 0.061(2) 0.0235(15) -0.0019(16) -0.0076(13) 0.0087(16)
C68 0.0234(16) 0.055(2) 0.0299(16) -0.0015(15) -0.0048(13) 0.0030(16)
C69 0.091(4) 0.085(3) 0.045(2) 0.040(3) 0.016(2) 0.008(2)
C70 0.0353(19) 0.0336(19) 0.049(2) 0.0032(15) 0.0044(16) 0.0074(17)
C71 0.042(2) 0.039(2) 0.053(2) 0.0113(17) 0.0076(17) 0.0076(18)
C72 0.072(3) 0.058(3) 0.056(2) -0.003(2) -0.001(2) 0.005(2)
C73 0.037(2) 0.050(2) 0.0246(16) 0.0042(16) -0.0004(14) -0.0104(16)
C74 0.047(3) 0.130(4) 0.049(2) 0.015(3) -0.0046(19) -0.033(3)
C75 0.053(6) 0.048(5) 0.090(7) 0.010(4) -0.018(5) -0.010(5)
C76 0.067(6) 0.034(5) 0.095(8) -0.004(4) -0.018(6) 0.021(5)
C77 0.068(6) 0.054(5) 0.063(6) -0.012(5) 0.001(5) 0.001(5)
C78 0.038(2) 0.044(2) 0.050(2) -0.0046(17) 0.0007(16) 0.0139(18)
C79 0.0217(16) 0.0312(18) 0.044(2) -0.0084(13) 0.0020(13) 0.0032(15)
C80 0.057(2) 0.042(2) 0.044(2) 0.0059(18) 0.0045(18) -0.0017(17)
N1 0.0154(10) 0.0128(10) 0.0100(9) -0.0001(8) -0.0010(8) 0.0010(9)
N2 0.0138(11) 0.0130(10) 0.0165(10) 0.0007(9) -0.0010(8) 0.0019(8)
N3 0.0121(10) 0.0131(11) 0.0172(10) -0.0006(8) -0.0011(8) 0.0005(9)
N4 0.0152(10) 0.0116(10) 0.0139(10) -0.0007(8) -0.0023(8) 0.0004(8)
N5 0.0148(11) 0.0296(14) 0.0270(12) -0.0028(10) -0.0035(9) -0.0065(11)
N6 0.0300(13) 0.0344(15) 0.0251(13) 0.0103(12) 0.0008(10) -0.0042(12)
N7 0.0203(12) 0.0220(13) 0.0309(13) -0.0006(10) -0.0013(10) 0.0099(11)
N8 0.0324(15) 0.0496(18) 0.0408(15) 0.0140(13) -0.0172(12) -0.0141(14)
N9 0.0195(11) 0.0229(12) 0.0338(12) 0.0051(10) 0.0008(11) 0.0005(11)
N10 0.0263(13) 0.0133(11) 0.0251(12) 0.0001(10) -0.0053(10) 0.0008(10)
N11 0.0210(12) 0.0232(12) 0.0199(11) 0.0050(10) -0.0044(9) -0.0017(10)
N12 0.0150(11) 0.0193(12) 0.0173(11) 0.0012(9) -0.0038(9) 0.0007(9)
N13 0.0132(10) 0.0125(11) 0.0161(10) 0.0012(9) 0.0000(8) 0.0002(9)
P1 0.0175(3) 0.0173(3) 0.0148(3) 0.0020(3) -0.0008(3) 0.0011(3)
P2 0.0145(3) 0.0171(3) 0.0154(3) 0.0002(3) -0.0008(2) 0.0013(3)
O1 0.0151(10) 0.0304(11) 0.0477(12) 0.0040(8) -0.0022(9) -0.0125(11)
O2 0.0442(14) 0.0274(12) 0.0438(13) 0.0153(11) 0.0170(11) 0.0106(10)
O1W 0.0231(10) 0.0351(11) 0.0261(10) 0.0045(10) -0.0003(8) 0.0007(9)
O3 0.0206(10) 0.0321(11) 0.0322(11) 0.0006(9) 0.0008(8) 0.0136(9)
O2W 0.0234(11) 0.0227(10) 0.0387(11) -0.0010(9) -0.0004(9) 0.0046(9)
O4 0.0350(13) 0.0617(15) 0.0449(13) 0.0257(12) -0.0184(11) -0.0252(12)
O3W 0.0285(11) 0.0353(13) 0.0441(13) -0.0038(10) -0.0089(10) -0.0131(11)
O5 0.0340(12) 0.0249(10) 0.0332(10) -0.0028(9) 0.0091(10) 0.0004(9)
O4W 0.0233(11) 0.0462(14) 0.0437(12) 0.0029(10) -0.0026(9) -0.0149(11)
O6 0.0250(10) 0.0214(9) 0.0197(9) 0.0000(9) -0.0014(8) 0.0029(8)
O5W 0.0376(13) 0.0369(13) 0.0363(12) 0.0001(11) -0.0024(10) 0.0068(11)
O7 0.0190(11) 0.0387(13) 0.0331(11) 0.0044(9) -0.0009(9) 0.0085(10)
O6W 0.0530(14) 0.0321(12) 0.0244(11) -0.0021(11) -0.0065(10) 0.0056(10)
O8 0.0185(10) 0.0245(10) 0.0228(10) 0.0007(8) -0.0046(8) 0.0005(9)
O9 0.0213(10) 0.0223(10) 0.0226(10) -0.0005(8) 0.0038(8) -0.0033(8)
O10 0.0296(11) 0.0150(9) 0.0170(9) 0.0041(8) -0.0044(8) 0.0013(8)
O11 0.0196(10) 0.0195(10) 0.0183(9) 0.0032(8) 0.0033(7) 0.0000(8)
O12 0.0154(9) 0.0267(11) 0.0255(10) 0.0007(8) -0.0008(8) 0.0098(9)
O13 0.0222(10) 0.0188(10) 0.0204(9) -0.0059(8) -0.0048(8) 0.0023(8)
O14 0.0543(15) 0.0405(14) 0.0383(12) -0.0198(12) -0.0178(12) 0.0024(11)
O15 0.0226(10) 0.0214(10) 0.0149(9) 0.0028(8) 0.0005(7) -0.0033(8)
O16 0.0179(10) 0.0210(10) 0.0177(9) -0.0024(8) -0.0030(7) 0.0025(8)
O17 0.0226(10) 0.0213(10) 0.0186(9) -0.0019(9) 0.0013(8) 0.0049(8)
O18 0.0444(16) 0.083(2) 0.0563(16) 0.0163(15) -0.0088(13) 0.0078(16)
O19 0.0651(17) 0.0673(18) 0.0299(13) 0.0079(15) -0.0116(12) -0.0040(13)
O20 0.070(4) 0.048(4) 0.061(4) 0.000(3) 0.002(3) 0.016(3)
O21 0.0309(12) 0.0333(13) 0.0374(13) -0.0062(10) 0.0017(10) -0.0004(10)
Co 0.01131(15) 0.01201(15) 0.01524(15) 0.00065(14) -0.00052(13) 0.00114(14)

loop_
_atom_type_symbol
_atom_type_description
_atom_type_scat_dispersion_real
_atom_type_scat_dispersion_imag
_atom_type_scat_source
C C 0.0033 0.0016 'International Tables Vol C Tables 4.2.6.8 and 6.1.1.4'
H H 0 0 'International Tables Vol C Tables 4.2.6.8 and 6.1.1.4'
N N 0.0061 0.0033 'International Tables Vol C Tables 4.2.6.8 and 6.1.1.4'
P P 0.1023 0.0942 'International Tables Vol C Tables 4.2.6.8 and 6.1.1.4'
O O 0.0106 0.006 'International Tables Vol C Tables 4.2.6.8 and 6.1.1.4'
Co Co 0.3494 0.9721 'International Tables Vol C Tables 4.2.6.8 and 6.1.1.4'

loop_
_geom_angle_atom_site_label_1
_geom_angle_atom_site_label_2
_geom_angle_atom_site_label_3
_geom_angle
_geom_angle_publ_flag
N1 C1 C19 101.68(18) ?
N1 C1 C20 110.27(19) ?
C19 C1 C20 109.3(2) ?
N1 C1 C2 102.04(18) ?
C19 C1 C2 119.8(2) ?
C20 C1 C2 112.7(2) ?
C21 C2 C22 109.1(2) ?
C21 C2 C3 113.4(2) ?
C22 C2 C3 108.3(2) ?
C21 C2 C1 114.1(2) ?
C22 C2 C1 109.80(19) ?
C3 C2 C1 101.88(19) ?
C4 C3 C24 109.7(2) ?
C4 C3 C2 101.96(19) ?
C24 C3 C2 118.9(2) ?
C4 C3 H3 108.6 ?
C24 C3 H3 108.6 ?
C2 C3 H3 108.6 ?
N1 C4 C5 124.0(2) ?
N1 C4 C3 112.3(2) ?
C5 C4 C3 123.7(2) ?
C6 C5 C4 121.4(2) ?
C6 C5 C27 121.5(2) ?
C4 C5 C27 117.1(2) ?
C5 C6 N2 123.6(2) ?
C5 C6 C7 128.0(2) ?
N2 C6 C7 108.4(2) ?
C28 C7 C6 116.6(2) ?
C28 C7 C8 112.6(2) ?
C6 C7 C8 100.60(19) ?
C28 C7 C29 110.4(2) ?
C6 C7 C29 106.7(2) ?
C8 C7 C29 109.3(2) ?
C9 C8 C31 111.8(2) ?
C9 C8 C7 101.1(2) ?
C31 C8 C7 112.1(2) ?
C9 C8 H8 110.5 ?
C31 C8 H8 110.5 ?
C7 C8 H8 110.5 ?
N2 C9 C10 125.4(2) ?
N2 C9 C8 111.2(2) ?
C10 C9 C8 123.4(2) ?
C9 C10 C11 126.2(2) ?
C9 C10 H10 116.9 ?
C11 C10 H10 116.9 ?
N3 C11 C10 124.8(2) ?
N3 C11 C12 111.5(2) ?
C10 C11 C12 123.6(2) ?
C35 C12 C11 113.1(2) ?
C35 C12 C34 109.1(2) ?
C11 C12 C34 106.6(2) ?
C35 C12 C13 117.3(2) ?
C11 C12 C13 100.7(2) ?
C34 C12 C13 109.3(2) ?
C14 C13 C12 102.29(19) ?
C14 C13 C36 107.6(2) ?
C12 C13 C36 117.1(2) ?
C14 C13 H13 109.8 ?
C12 C13 H13 109.8 ?
C36 C13 H13 109.8 ?
C15 C14 N3 126.6(2) ?
C15 C14 C13 124.3(2) ?
N3 C14 C13 108.7(2) ?
C14 C15 C16 121.1(2) ?
C14 C15 C39 118.7(2) ?
C16 C15 C39 120.1(2) ?
N4 C16 C15 122.2(2) ?
N4 C16 C17 111.1(2) ?
C15 C16 C17 126.7(2) ?
C43 C17 C40 108.0(2) ?
C43 C17 C16 117.1(2) ?
C40 C17 C16 107.88(19) ?
C43 C17 C18 112.53(19) ?
C40 C17 C18 110.6(2) ?
C16 C17 C18 100.52(19) ?
C19 C18 C41 113.0(2) ?
C19 C18 C17 102.04(19) ?
C41 C18 C17 116.6(2) ?
C19 C18 H18 108.3 ?
C41 C18 H18 108.3 ?
C17 C18 H18 108.3 ?
N4 C19 C18 102.98(18) ?
N4 C19 C1 107.13(19) ?
C18 C19 C1 121.6(2) ?
N4 C19 H19 108.2 ?
C18 C19 H19 108.2 ?
C1 C19 H19 108.2 ?
C1 C20 H20A 109.5 ?
C1 C20 H20B 109.5 ?
H20A C20 H20B 109.5 ?
C1 C20 H20C 109.5 ?
H20A C20 H20C 109.5 ?
H20B C20 H20C 109.5 ?
C2 C21 H21A 109.5 ?
C2 C21 H21B 109.5 ?
H21A C21 H21B 109.5 ?
C2 C21 H21C 109.5 ?
H21A C21 H21C 109.5 ?
H21B C21 H21C 109.5 ?
C23 C22 C2 116.7(2) ?
C23 C22 H22A 108.1 ?
C2 C22 H22A 108.1 ?
C23 C22 H22B 108.1 ?
C2 C22 H22B 108.1 ?
H22A C22 H22B 107.3 ?
O1 C23 N5 121.5(2) ?
O1 C23 C22 123.7(2) ?
N5 C23 C22 114.9(2) ?
C25 C24 C3 113.8(2) ?
C25 C24 H24A 108.8 ?
C3 C24 H24A 108.8 ?
C25 C24 H24B 108.8 ?
C3 C24 H24B 108.8 ?
H24A C24 H24B 107.7 ?
C26 C25 C24 110.4(2) ?
C26 C25 H25A 109.6 ?
C24 C25 H25A 109.6 ?
C26 C25 H25B 109.6 ?
C24 C25 H25B 109.6 ?
H25A C25 H25B 108.1 ?
O2 C26 N6 121.3(3) ?
O2 C26 C25 121.8(2) ?
N6 C26 C25 117.0(2) ?
C5 C27 H27A 109.5 ?
C5 C27 H27B 109.5 ?
H27A C27 H27B 109.5 ?
C5 C27 H27C 109.5 ?
H27A C27 H27C 109.5 ?
H27B C27 H27C 109.5 ?
C7 C28 H28A 109.5 ?
C7 C28 H28B 109.5 ?
H28A C28 H28B 109.5 ?
C7 C28 H28C 109.5 ?
H28A C28 H28C 109.5 ?
H28B C28 H28C 109.5 ?
C30 C29 C7 112.0(2) ?
C30 C29 H29A 109.2 ?
C7 C29 H29A 109.2 ?
C30 C29 H29B 109.2 ?
C7 C29 H29B 109.2 ?
H29A C29 H29B 107.9 ?
O3 C30 N7 122.4(3) ?
O3 C30 C29 120.3(2) ?
N7 C30 C29 117.2(2) ?
C32 C31 C8 115.4(2) ?
C32 C31 H31A 108.4 ?
C8 C31 H31A 108.4 ?
C32 C31 H31B 108.4 ?
C8 C31 H31B 108.4 ?
H31A C31 H31B 107.5 ?
C33 C32 C31 111.2(2) ?
C33 C32 H32A 109.4 ?
C31 C32 H32A 109.4 ?
C33 C32 H32B 109.4 ?
C31 C32 H32B 109.4 ?
H32A C32 H32B 108 ?
O4 C33 N8 121.2(3) ?
O4 C33 C32 122.6(3) ?
N8 C33 C32 116.1(3) ?
C12 C34 H34A 109.5 ?
C12 C34 H34B 109.5 ?
H34A C34 H34B 109.5 ?
C12 C34 H34C 109.5 ?
H34A C34 H34C 109.5 ?
H34B C34 H34C 109.5 ?
C12 C35 H35A 109.5 ?
C12 C35 H35B 109.5 ?
H35A C35 H35B 109.5 ?
C12 C35 H35C 109.5 ?
H35A C35 H35C 109.5 ?
H35B C35 H35C 109.5 ?
C37 C36 C13 116.3(2) ?
C37 C36 H36A 108.2 ?
C13 C36 H36A 108.2 ?
C37 C36 H36B 108.2 ?
C13 C36 H36B 108.2 ?
H36A C36 H36B 107.4 ?
C38 C37 C36 114.6(2) ?
C38 C37 H37A 108.6 ?
C36 C37 H37A 108.6 ?
C38 C37 H37B 108.6 ?
C36 C37 H37B 108.6 ?
H37A C37 H37B 107.6 ?
O5 C38 N9 122.3(3) ?
O5 C38 C37 121.1(2) ?
N9 C38 C37 116.6(2) ?
C15 C39 H39A 109.5 ?
C15 C39 H39B 109.5 ?
H39A C39 H39B 109.5 ?
C15 C39 H39C 109.5 ?
H39A C39 H39C 109.5 ?
H39B C39 H39C 109.5 ?
C17 C40 H40A 109.5 ?
C17 C40 H40B 109.5 ?
H40A C40 H40B 109.5 ?
C17 C40 H40C 109.5 ?
H40A C40 H40C 109.5 ?
H40B C40 H40C 109.5 ?
C42 C41 C18 116.1(2) ?
C42 C41 H41A 108.3 ?
C18 C41 H41A 108.3 ?
C42 C41 H41B 108.3 ?
C18 C41 H41B 108.3 ?
H41A C41 H41B 107.4 ?
O6 C42 N10 123.3(2) ?
O6 C42 C41 120.8(2) ?
N10 C42 C41 115.8(2) ?
C44 C43 C17 117.4(2) ?
C44 C43 H43A 108 ?
C17 C43 H43A 108 ?
C44 C43 H43B 108 ?
C17 C43 H43B 108 ?
H43A C43 H43B 107.2 ?
C45 C44 C43 110.0(2) ?
C45 C44 H44A 109.7 ?
C43 C44 H44A 109.7 ?
C45 C44 H44B 109.7 ?
C43 C44 H44B 109.7 ?
H44A C44 H44B 108.2 ?
O7 C45 N11 122.9(3) ?
O7 C45 C44 120.6(2) ?
N11 C45 C44 116.4(2) ?
N11 C46 C47 112.2(2) ?
N11 C46 H46A 109.2 ?
C47 C46 H46A 109.2 ?
N11 C46 H46B 109.2 ?
C47 C46 H46B 109.2 ?
H46A C46 H46B 107.9 ?
O11 C47 C48 108.2(2) ?
O11 C47 C46 106.5(2) ?
C48 C47 C46 112.0(2) ?
O11 C47 H47 110 ?
C48 C47 H47 110 ?
C46 C47 H47 110 ?
C47 C48 H48A 109.5 ?
C47 C48 H48B 109.5 ?
H48A C48 H48B 109.5 ?
C47 C48 H48C 109.5 ?
H48A C48 H48C 109.5 ?
H48B C48 H48C 109.5 ?
O12 C49 N12 107.57(19) ?
O12 C49 C50 107.0(2) ?
N12 C49 C50 113.1(2) ?
O12 C49 H49 109.7 ?
N12 C49 H49 109.7 ?
C50 C49 H49 109.7 ?
O13 C50 C51 112.7(2) ?
O13 C50 C49 109.2(2) ?
C51 C50 C49 99.4(2) ?
O13 C50 H50 111.7 ?
C51 C50 H50 111.7 ?
C49 C50 H50 111.7 ?
O10 C51 C52 110.1(2) ?
O10 C51 C50 112.4(2) ?
C52 C51 C50 105.1(2) ?
O10 C51 H51 109.7 ?
C52 C51 H51 109.7 ?
C50 C51 H51 109.7 ?
O12 C52 C51 106.1(2) ?
O12 C52 C53 108.3(2) ?
C51 C52 C53 113.9(2) ?
O12 C52 H52 109.5 ?
C51 C52 H52 109.5 ?
C53 C52 H52 109.5 ?
O14 C53 C52 111.9(2) ?
O14 C53 H53A 109.2 ?
C52 C53 H53A 109.2 ?
O14 C53 H53B 109.2 ?
C52 C53 H53B 109.2 ?
H53A C53 H53B 107.9 ?
N13 C54 N12 113.6(2) ?
N13 C54 H54 123.2 ?
N12 C54 H54 123.2 ?
C56 C55 C60 119.1(2) ?
C56 C55 H55 120.5 ?
C60 C55 H55 120.5 ?
C55 C56 C57 121.0(2) ?
C55 C56 C61 119.1(2) ?
C57 C56 C61 119.9(2) ?
C58 C57 C56 119.9(2) ?
C58 C57 C62 120.0(2) ?
C56 C57 C62 120.1(2) ?
C57 C58 C59 118.5(2) ?
C57 C58 H58 120.8 ?
C59 C58 H58 120.8 ?
N12 C59 C58 132.0(2) ?
N12 C59 C60 105.8(2) ?
C58 C59 C60 122.2(2) ?
C55 C60 C59 119.4(2) ?
C55 C60 N13 131.4(2) ?
C59 C60 N13 109.2(2) ?
C56 C61 H61A 109.5 ?
C56 C61 H61B 109.5 ?
H61A C61 H61B 109.5 ?
C56 C61 H61C 109.5 ?
H61A C61 H61C 109.5 ?
H61B C61 H61C 109.5 ?
C57 C62 H62A 109.5 ?
C57 C62 H62B 109.5 ?
H62A C62 H62B 109.5 ?
C57 C62 H62C 109.5 ?
H62A C62 H62C 109.5 ?
H62B C62 H62C 109.5 ?
O15 C63 C65 107.5(2) yes
O15 C63 C64 108.9(2) yes
C65 C63 C64 112.4(3) ?
O15 C63 H63 109.3 ?
C65 C63 H63 109.3 ?
C64 C63 H63 109.3 ?
C63 C64 H64A 109.5 ?
C63 C64 H64B 109.5 ?
H64A C64 H64B 109.5 ?
C63 C64 H64C 109.5 ?
H64A C64 H64C 109.5 ?
H64B C64 H64C 109.5 ?
C63 C65 H65A 109.5 ?
C63 C65 H65B 109.5 ?
H65A C65 H65B 109.5 ?
C63 C65 H65C 109.5 ?
H65A C65 H65C 109.5 ?
H65B C65 H65C 109.5 ?
O16 C66 C68 107.2(2) yes
O16 C66 C67 111.0(2) yes
C68 C66 C67 111.5(2) ?
O16 C66 H66 109 ?
C68 C66 H66 109 ?
C67 C66 H66 109 ?
C66 C67 H67A 109.5 ?
C66 C67 H67B 109.5 ?
H67A C67 H67B 109.5 ?
C66 C67 H67C 109.5 ?
H67A C67 H67C 109.5 ?
H67B C67 H67C 109.5 ?
C66 C68 H68A 109.5 ?
C66 C68 H68B 109.5 ?
H68A C68 H68B 109.5 ?
C66 C68 H68C 109.5 ?
H68A C68 H68C 109.5 ?
H68B C68 H68C 109.5 ?
C70 C69 H69A 109.5 ?
C70 C69 H69B 109.5 ?
H69A C69 H69B 109.5 ?
C70 C69 H69C 109.5 ?
H69A C69 H69C 109.5 ?
H69B C69 H69C 109.5 ?
O18 C70 C69 121.6(3) ?
O18 C70 C71 120.7(3) ?
C69 C70 C71 117.7(3) ?
C70 C71 H71A 109.5 ?
C70 C71 H71B 109.5 ?
H71A C71 H71B 109.5 ?
C70 C71 H71C 109.5 ?
H71A C71 H71C 109.5 ?
H71B C71 H71C 109.5 ?
C73 C72 H72A 109.5 ?
C73 C72 H72B 109.5 ?
H72A C72 H72B 109.5 ?
C73 C72 H72C 109.5 ?
H72A C72 H72C 109.5 ?
H72B C72 H72C 109.5 ?
O19 C73 C74 121.7(4) ?
O19 C73 C72 121.1(3) ?
C74 C73 C72 117.2(4) ?
C73 C74 H74A 109.5 ?
C73 C74 H74B 109.5 ?
H74A C74 H74B 109.5 ?
C73 C74 H74C 109.5 ?
H74A C74 H74C 109.5 ?
H74B C74 H74C 109.5 ?
O20 C76 C77 121.1(8) ?
O20 C76 C75 122.1(9) ?
C77 C76 C75 116.8(8) ?
C79 C78 H78A 109.5 ?
C79 C78 H78B 109.5 ?
H78A C78 H78B 109.5 ?
C79 C78 H78C 109.5 ?
H78A C78 H78C 109.5 ?
H78B C78 H78C 109.5 ?
O21 C79 C78 121.7(3) ?
O21 C79 C80 121.3(3) ?
C78 C79 C80 117.0(3) ?
C79 C80 H80A 109.5 ?
C79 C80 H80B 109.5 ?
H80A C80 H80B 109.5 ?
C79 C80 H80C 109.5 ?
H80A C80 H80C 109.5 ?
H80B C80 H80C 109.5 ?
C4 N1 C1 112.4(2) ?
C4 N1 Co 130.81(17) ?
C1 N1 Co 116.69(15) ?
C9 N2 C6 110.0(2) ?
C9 N2 Co 122.59(17) ?
C6 N2 Co 127.14(17) ?
C11 N3 C14 110.1(2) ?
C11 N3 Co 123.56(17) ?
C14 N3 Co 126.27(16) ?
C16 N4 C19 111.6(2) ?
C16 N4 Co 133.22(17) ?
C19 N4 Co 114.21(15) ?
C23 N5 H5A 120 ?
C23 N5 H5B 120 ?
H5A N5 H5B 120 ?
C26 N6 H6A 120 ?
C26 N6 H6B 120 ?
H6A N6 H6B 120 ?
C30 N7 H7A 120 ?
C30 N7 H7B 120 ?
H7A N7 H7B 120 ?
C33 N8 H8A 120 ?
C33 N8 H8B 120 ?
H8A N8 H8B 120 ?
C38 N9 H9A 120 ?
C38 N9 H9B 120 ?
H9A N9 H9B 120 ?
C42 N10 H10A 120 ?
C42 N10 H10B 120 ?
H10A N10 H10B 120 ?
C45 N11 C46 123.8(2) ?
C45 N11 H11 118.1 ?
C46 N11 H11 118.1 ?
C54 N12 C59 106.7(2) ?
C54 N12 C49 125.4(2) ?
C59 N12 C49 125.3(2) ?
C54 N13 C60 104.7(2) ?
C54 N13 Co 122.50(17) ?
C60 N13 Co 132.78(16) ?
O9 P1 O8 116.50(11) ?
O9 P1 O11 106.63(10) ?
O8 P1 O11 112.34(11) ?
O9 P1 O10 110.73(11) ?
O8 P1 O10 108.94(10) ?
O11 P1 O10 100.52(10) ?
O17 P2 O15 113.11(10) yes
O17 P2 O16 110.95(10) yes
O15 P2 O16 101.06(10) yes
O17 P2 Co 114.32(8) ?
O15 P2 Co 104.71(7) ?
O16 P2 Co 111.78(7) ?
H1Y O1W H1Z 108.1 ?
H2Y O2W H2Z 105.5 ?
H3Y O3W H3Z 101 ?
H4Y O4W H4Z 92.7 ?
H5Y O5W H5Z 90.2 ?
H6Y O6W H6Z 99.2 ?
C51 O10 P1 119.02(15) ?
C47 O11 P1 120.86(16) ?
C49 O12 C52 109.49(18) ?
C50 O13 H13A 109.5 ?
C53 O14 H14 109.5 ?
C63 O15 P2 119.91(16) yes
C66 O16 P2 122.44(16) yes
N1 Co N4 83.33(9) ?
N1 Co N3 172.73(9) ?
N4 Co N3 90.44(9) ?
N1 Co N2 89.62(9) ?
N4 Co N2 172.77(9) ?
N3 Co N2 96.70(9) ?
N1 Co N13 90.80(8) ?
N4 Co N13 94.06(8) ?
N3 Co N13 85.89(8) ?
N2 Co N13 87.65(8) ?
N1 Co P2 97.47(6) ?
N4 Co P2 92.18(6) ?
N3 Co P2 86.47(6) ?
N2 Co P2 87.10(6) ?
N13 Co P2 170.16(6) ?

loop_
_geom_bond_atom_site_label_1
_geom_bond_atom_site_label_2
_geom_bond_site_symmetry_2
_geom_bond_distance
_geom_bond_publ_flag
C1 N1 . 1.504(3) ?
C1 C19 . 1.540(3) ?
C1 C20 . 1.540(3) ?
C1 C2 . 1.580(3) ?
C2 C21 . 1.532(3) ?
C2 C22 . 1.550(3) ?
C2 C3 . 1.566(3) ?
C3 C4 . 1.514(3) ?
C3 C24 . 1.554(3) ?
C3 H3 . 1 ?
C4 N1 . 1.295(3) ?
C4 C5 . 1.450(3) ?
C5 C6 . 1.366(4) ?
C5 C27 . 1.532(3) ?
C6 N2 . 1.398(3) ?
C6 C7 . 1.544(4) ?
C7 C28 . 1.531(3) ?
C7 C8 . 1.561(4) ?
C7 C29 . 1.571(4) ?
C8 C9 . 1.497(3) ?
C8 C31 . 1.546(4) ?
C8 H8 . 1 ?
C9 N2 . 1.348(3) ?
C9 C10 . 1.386(4) ?
C10 C11 . 1.387(4) ?
C10 H10 . 0.95 ?
C11 N3 . 1.347(3) ?
C11 C12 . 1.521(4) ?
C12 C35 . 1.520(4) ?
C12 C34 . 1.547(4) ?
C12 C13 . 1.548(4) ?
C13 C14 . 1.531(3) ?
C13 C36 . 1.551(3) ?
C13 H13 . 1 ?
C14 C15 . 1.370(4) ?
C14 N3 . 1.396(3) ?
C15 C16 . 1.450(3) ?
C15 C39 . 1.519(3) ?
C16 N4 . 1.307(3) ?
C16 C17 . 1.546(3) ?
C17 C43 . 1.537(3) ?
C17 C40 . 1.545(3) ?
C17 C18 . 1.568(3) ?
C18 C19 . 1.534(3) ?
C18 C41 . 1.537(3) ?
C18 H18 . 1 ?
C19 N4 . 1.483(3) ?
C19 H19 . 1 ?
C20 H20A . 0.98 ?
C20 H20B . 0.98 ?
C20 H20C . 0.98 ?
C21 H21A . 0.98 ?
C21 H21B . 0.98 ?
C21 H21C . 0.98 ?
C22 C23 . 1.532(3) ?
C22 H22A . 0.99 ?
C22 H22B . 0.99 ?
C23 O1 . 1.233(3) ?
C23 N5 . 1.333(3) ?
C24 C25 . 1.543(3) ?
C24 H24A . 0.99 ?
C24 H24B . 0.99 ?
C25 C26 . 1.508(4) ?
C25 H25A . 0.99 ?
C25 H25B . 0.99 ?
C26 O2 . 1.236(3) ?
C26 N6 . 1.331(3) ?
C27 H27A . 0.98 ?
C27 H27B . 0.98 ?
C27 H27C . 0.98 ?
C28 H28A . 0.98 ?
C28 H28B . 0.98 ?
C28 H28C . 0.98 ?
C29 C30 . 1.512(4) ?
C29 H29A . 0.99 ?
C29 H29B . 0.99 ?
C30 O3 . 1.236(3) ?
C30 N7 . 1.338(3) ?
C31 C32 . 1.522(4) ?
C31 H31A . 0.99 ?
C31 H31B . 0.99 ?
C32 C33 . 1.508(4) ?
C32 H32A . 0.99 ?
C32 H32B . 0.99 ?
C33 O4 . 1.234(4) ?
C33 N8 . 1.346(4) ?
C34 H34A . 0.98 ?
C34 H34B . 0.98 ?
C34 H34C . 0.98 ?
C35 H35A . 0.98 ?
C35 H35B . 0.98 ?
C35 H35C . 0.98 ?
C36 C37 . 1.541(3) ?
C36 H36A . 0.99 ?
C36 H36B . 0.99 ?
C37 C38 . 1.511(4) ?
C37 H37A . 0.99 ?
C37 H37B . 0.99 ?
C38 O5 . 1.246(3) ?
C38 N9 . 1.327(3) ?
C39 H39A . 0.98 ?
C39 H39B . 0.98 ?
C39 H39C . 0.98 ?
C40 H40A . 0.98 ?
C40 H40B . 0.98 ?
C40 H40C . 0.98 ?
C41 C42 . 1.515(3) ?
C41 H41A . 0.99 ?
C41 H41B . 0.99 ?
C42 O6 . 1.248(3) ?
C42 N10 . 1.319(3) ?
C43 C44 . 1.529(4) ?
C43 H43A . 0.99 ?
C43 H43B . 0.99 ?
C44 C45 . 1.520(4) ?
C44 H44A . 0.99 ?
C44 H44B . 0.99 ?
C45 O7 . 1.243(3) ?
C45 N11 . 1.332(3) ?
C46 N11 . 1.450(3) ?
C46 C47 . 1.520(4) ?
C46 H46A . 0.99 ?
C46 H46B . 0.99 ?
C47 O11 . 1.468(3) ?
C47 C48 . 1.515(4) ?
C47 H47 . 1 ?
C48 H48A . 0.98 ?
C48 H48B . 0.98 ?
C48 H48C . 0.98 ?
C49 O12 . 1.414(3) ?
C49 N12 . 1.447(3) ?
C49 C50 . 1.538(4) ?
C49 H49 . 1 ?
C50 O13 . 1.407(3) ?
C50 C51 . 1.532(4) ?
C50 H50 . 1 ?
C51 O10 . 1.438(3) ?
C51 C52 . 1.516(4) ?
C51 H51 . 1 ?
C52 O12 . 1.445(3) ?
C52 C53 . 1.519(4) ?
C52 H52 . 1 ?
C53 O14 . 1.424(4) ?
C53 H53A . 0.99 ?
C53 H53B . 0.99 ?
C54 N13 . 1.322(3) ?
C54 N12 . 1.357(3) ?
C54 H54 . 0.95 ?
C55 C56 . 1.390(4) ?
C55 C60 . 1.391(4) ?
C55 H55 . 0.95 ?
C56 C57 . 1.425(4) ?
C56 C61 . 1.514(4) ?
C57 C58 . 1.378(4) ?
C57 C62 . 1.520(4) ?
C58 C59 . 1.397(4) ?
C58 H58 . 0.95 ?
C59 N12 . 1.390(3) ?
C59 C60 . 1.401(3) ?
C60 N13 . 1.408(3) ?
C61 H61A . 0.98 ?
C61 H61B . 0.98 ?
C61 H61C . 0.98 ?
C62 H62A . 0.98 ?
C62 H62B . 0.98 ?
C62 H62C . 0.98 ?
C63 O15 . 1.464(3) yes
C63 C65 . 1.506(4) yes
C63 C64 . 1.513(4) yes
C63 H63 . 1 ?
C64 H64A . 0.98 ?
C64 H64B . 0.98 ?
C64 H64C . 0.98 ?
C65 H65A . 0.98 ?
C65 H65B . 0.98 ?
C65 H65C . 0.98 ?
C66 O16 . 1.464(3) yes
C66 C68 . 1.502(4) yes
C66 C67 . 1.519(4) yes
C66 H66 . 1 ?
C67 H67A . 0.98 ?
C67 H67B . 0.98 ?
C67 H67C . 0.98 ?
C68 H68A . 0.98 ?
C68 H68B . 0.98 ?
C68 H68C . 0.98 ?
C69 C70 . 1.459(5) ?
C69 H69A . 0.98 ?
C69 H69B . 0.98 ?
C69 H69C . 0.98 ?
C70 O18 . 1.233(4) ?
C70 C71 . 1.472(5) ?
C71 H71A . 0.98 ?
C71 H71B . 0.98 ?
C71 H71C . 0.98 ?
C72 C73 . 1.488(5) ?
C72 H72A . 0.98 ?
C72 H72B . 0.98 ?
C72 H72C . 0.98 ?
C73 O19 . 1.199(4) ?
C73 C74 . 1.488(5) ?
C74 H74A . 0.98 ?
C74 H74B . 0.98 ?
C74 H74C . 0.98 ?
C75 C76 . 1.473(12) ?
C75 H75A . 0.98 ?
C75 H75B . 0.98 ?
C75 H75C . 0.98 ?
C76 O20 . 1.232(10) ?
C76 C77 . 1.449(13) ?
C77 H77A . 0.98 ?
C77 H77B . 0.98 ?
C77 H77C . 0.98 ?
C78 C79 . 1.493(5) ?
C78 H78A . 0.98 ?
C78 H78B . 0.98 ?
C78 H78C . 0.98 ?
C79 O21 . 1.231(4) ?
C79 C80 . 1.494(5) ?
C80 H80A . 0.98 ?
C80 H80B . 0.98 ?
C80 H80C . 0.98 ?
N1 Co . 1.884(2) ?
N2 Co . 1.920(2) ?
N3 Co . 1.911(2) ?
N4 Co . 1.885(2) ?
N5 H5A . 0.88 ?
N5 H5B . 0.88 ?
N6 H6A . 0.88 ?
N6 H6B . 0.88 ?
N7 H7A . 0.88 ?
N7 H7B . 0.88 ?
N8 H8A . 0.88 ?
N8 H8B . 0.88 ?
N9 H9A . 0.88 ?
N9 H9B . 0.88 ?
N10 H10A . 0.88 ?
N10 H10B . 0.88 ?
N11 H11 . 0.88 ?
N13 Co . 2.189(2) ?
P1 O9 . 1.4911(19) ?
P1 O8 . 1.4968(19) ?
P1 O11 . 1.5758(19) ?
P1 O10 . 1.6028(18) ?
P2 O17 . 1.4823(18) yes
P2 O15 . 1.6064(19) yes
P2 O16 . 1.6213(19) yes
P2 Co . 2.2269(10) ?
O1W H1Y . 0.9512 ?
O1W H1Z . 0.9416 ?
O2W H2Y . 0.9424 ?
O2W H2Z . 0.9397 ?
O3W H3Y . 0.9816 ?
O3W H3Z . 0.9829 ?
O4W H4Y . 0.939 ?
O4W H4Z . 0.9386 ?
O5W H5Y . 0.9455 ?
O5W H5Z . 0.9445 ?
O6W H6Y . 0.9388 ?
O6W H6Z . 0.9402 ?
O13 H13A . 0.84 ?
O14 H14 . 0.84 ?

loop_
_geom_hbond_atom_site_label_D
_geom_hbond_atom_site_label_H
_geom_hbond_atom_site_label_A
_geom_hbond_site_symmetry_A
_geom_hbond_distance_DH
_geom_hbond_distance_HA
_geom_hbond_distance_DA
_geom_hbond_angle_DHA
_geom_hbond_publ_flag
O1W H1Y O2W 3_656 0.95 1.85 2.797(3) 176 yes
O1W H1Z O8 1_655 0.94 1.78 2.706(3) 168 yes
O2W H2Y O9 2_555 0.94 1.81 2.727(3) 164 yes
O2W H2Z O3 . 0.94 1.76 2.700(3) 175 yes
O3W H3Y O8 1_655 0.98 1.71 2.684(3) 169 yes
O3W H3Z O6 4_556 0.98 1.86 2.798(3) 158 yes
O4W H4Y O1W 4_456 0.94 1.87 2.782(3) 164 yes
O4W H4Z O6 . 0.94 1.90 2.828(3) 170 yes
N5 H5A O4 3_656 0.88 2.06 2.937(3) 173 yes
N5 H5B O21 . 0.88 2.22 3.103(3) 174 yes
O5W H5Y O2W 3_656 0.95 1.93 2.872(3) 175 yes
O5W H5Z O7 1_655 0.95 1.87 2.802(3) 168 yes
N6 H6A O4W 4_556 0.88 2.52 3.162(3) 130 yes
N6 H6A O9W 4_546 0.88 2.43 3.276(11) 162 yes
N6 H6B O9 4_556 0.88 2.11 2.988(3) 172 yes
N6 H6B O11 4_556 0.88 2.63 3.227(3) 126 yes
O6W H6Y O21 3_646 0.94 1.97 2.877(3) 163 yes
O6W H6Z O2 . 0.94 1.77 2.702(3) 170 yes
N7 H7A O9 2_555 0.88 2.14 3.008(3) 166 yes
N7 H7B O3W 2_655 0.88 2.20 2.947(3) 142 yes
N8 H8A O19 . 0.88 2.31 3.122(4) 153 yes
N8 H8B O18 1_455 0.88 2.11 2.982(4) 169 yes
N9 H9A O1 1_455 0.88 2.22 2.866(3) 130 yes
N9 H9B O5W 1_455 0.88 2.02 2.882(3) 167 yes
N10 H10A O5 3_556 0.88 2.10 2.928(3) 156 yes
N10 H10B O6W 3_656 0.88 1.97 2.838(3) 170 yes
N11 H11 O4W . 0.88 2.03 2.909(3) 177 yes
O13 H13A O1W 4_456 0.84 1.96 2.777(3) 164 yes
O14 H14 O3W 1_455 0.84 2.06 2.902(3) 175 yes

loop_
_geom_torsion_atom_site_label_1
_geom_torsion_atom_site_label_2
_geom_torsion_atom_site_label_3
_geom_torsion_atom_site_label_4
_geom_torsion
N1 C1 C2 C21 151.0(2)
C19 C1 C2 C21 -97.9(3)
C20 C1 C2 C21 32.7(3)
N1 C1 C2 C22 -86.3(2)
C19 C1 C2 C22 24.9(3)
C20 C1 C2 C22 155.5(2)
N1 C1 C2 C3 28.4(2)
C19 C1 C2 C3 139.5(2)
C20 C1 C2 C3 -89.9(2)
C21 C2 C3 C4 -151.7(2)
C22 C2 C3 C4 87.1(2)
C1 C2 C3 C4 -28.7(2)
C21 C2 C3 C24 -31.0(3)
C22 C2 C3 C24 -152.2(2)
C1 C2 C3 C24 92.1(2)
C24 C3 C4 N1 -107.3(2)
C2 C3 C4 N1 19.7(3)
C24 C3 C4 C5 70.4(3)
C2 C3 C4 C5 -162.6(2)
N1 C4 C5 C6 10.4(4)
C3 C4 C5 C6 -167.0(2)
N1 C4 C5 C27 -170.9(2)
C3 C4 C5 C27 11.6(3)
C4 C5 C6 N2 -6.4(4)
C27 C5 C6 N2 175.1(2)
C4 C5 C6 C7 175.3(2)
C27 C5 C6 C7 -3.2(4)
C5 C6 C7 C28 -36.9(4)
N2 C6 C7 C28 144.6(2)
C5 C6 C7 C8 -159.0(2)
N2 C6 C7 C8 22.5(2)
C5 C6 C7 C29 87.0(3)
N2 C6 C7 C29 -91.5(2)
C28 C7 C8 C9 -152.6(2)
C6 C7 C8 C9 -27.7(2)
C29 C7 C8 C9 84.3(2)
C28 C7 C8 C31 -33.3(3)
C6 C7 C8 C31 91.6(2)
C29 C7 C8 C31 -156.4(2)
C31 C8 C9 N2 -92.9(2)
C7 C8 C9 N2 26.6(3)
C31 C8 C9 C10 87.7(3)
C7 C8 C9 C10 -152.8(2)
N2 C9 C10 C11 -0.2(4)
C8 C9 C10 C11 179.0(2)
C9 C10 C11 N3 6.9(4)
C9 C10 C11 C12 -168.6(2)
N3 C11 C12 C35 148.3(2)
C10 C11 C12 C35 -35.6(3)
N3 C11 C12 C34 -91.8(3)
C10 C11 C12 C34 84.3(3)
N3 C11 C12 C13 22.3(3)
C10 C11 C12 C13 -161.7(2)
C35 C12 C13 C14 -147.7(2)
C11 C12 C13 C14 -24.5(2)
C34 C12 C13 C14 87.5(2)
C35 C12 C13 C36 -30.3(3)
C11 C12 C13 C36 92.9(2)
C34 C12 C13 C36 -155.1(2)
C12 C13 C14 C15 -165.3(2)
C36 C13 C14 C15 70.7(3)
C12 C13 C14 N3 21.1(3)
C36 C13 C14 N3 -102.8(2)
N3 C14 C15 C16 2.8(4)
C13 C14 C15 C16 -169.5(2)
N3 C14 C15 C39 -175.1(2)
C13 C14 C15 C39 12.5(4)
C14 C15 C16 N4 0.8(4)
C39 C15 C16 N4 178.7(2)
C14 C15 C16 C17 -174.8(2)
C39 C15 C16 C17 3.2(4)
N4 C16 C17 C43 139.4(2)
C15 C16 C17 C43 -44.6(3)
N4 C16 C17 C40 -98.7(2)
C15 C16 C17 C40 77.3(3)
N4 C16 C17 C18 17.2(2)
C15 C16 C17 C18 -166.8(2)
C43 C17 C18 C19 -155.6(2)
C40 C17 C18 C19 83.6(2)
C16 C17 C18 C19 -30.2(2)
C43 C17 C18 C41 80.8(3)
C40 C17 C18 C41 -40.1(3)
C16 C17 C18 C41 -153.9(2)
C41 C18 C19 N4 159.38(19)
C17 C18 C19 N4 33.3(2)
C41 C18 C19 C1 -80.9(3)
C17 C18 C19 C1 153.1(2)
N1 C1 C19 N4 -42.0(2)
C20 C1 C19 N4 74.6(2)
C2 C1 C19 N4 -153.3(2)
N1 C1 C19 C18 -159.7(2)
C20 C1 C19 C18 -43.2(3)
C2 C1 C19 C18 89.0(3)
C21 C2 C22 C23 -59.8(3)
C3 C2 C22 C23 64.1(3)
C1 C2 C22 C23 174.5(2)
C2 C22 C23 O1 -15.0(4)
C2 C22 C23 N5 165.5(2)
C4 C3 C24 C25 -155.8(2)
C2 C3 C24 C25 87.5(3)
C3 C24 C25 C26 173.2(2)
C24 C25 C26 O2 -90.5(3)
C24 C25 C26 N6 89.1(3)
C28 C7 C29 C30 -59.3(3)
C6 C7 C29 C30 173.0(2)
C8 C7 C29 C30 65.1(3)
C7 C29 C30 O3 -84.5(3)
C7 C29 C30 N7 94.7(3)
C9 C8 C31 C32 -54.6(3)
C7 C8 C31 C32 -167.4(2)
C8 C31 C32 C33 178.8(2)
C31 C32 C33 O4 20.6(4)
C31 C32 C33 N8 -160.0(3)
C14 C13 C36 C37 -168.2(2)
C12 C13 C36 C37 77.4(3)
C13 C36 C37 C38 49.5(3)
C36 C37 C38 O5 -114.6(3)
C36 C37 C38 N9 65.3(3)
C19 C18 C41 C42 171.4(2)
C17 C18 C41 C42 -70.8(3)
C18 C41 C42 O6 -43.5(3)
C18 C41 C42 N10 139.7(2)
C40 C17 C43 C44 -170.6(2)
C16 C17 C43 C44 -48.7(3)
C18 C17 C43 C44 67.0(3)
C17 C43 C44 C45 167.8(2)
C43 C44 C45 O7 -64.8(3)
C43 C44 C45 N11 113.4(3)
N11 C46 C47 O11 -53.3(3)
N11 C46 C47 C48 -171.4(2)
O12 C49 C50 O13 83.2(2)
N12 C49 C50 O13 -35.0(3)
O12 C49 C50 C51 -34.9(2)
N12 C49 C50 C51 -153.1(2)
O13 C50 C51 O10 37.1(3)
C49 C50 C51 O10 152.6(2)
O13 C50 C51 C52 -82.7(2)
C49 C50 C51 C52 32.8(2)
O10 C51 C52 O12 -141.9(2)
C50 C51 C52 O12 -20.7(3)
O10 C51 C52 C53 99.0(3)
C50 C51 C52 C53 -139.8(2)
O12 C52 C53 O14 -60.0(3)
C51 C52 C53 O14 57.8(3)
C60 C55 C56 C57 0.4(4)
C60 C55 C56 C61 -179.0(2)
C55 C56 C57 C58 0.7(4)
C61 C56 C57 C58 -179.9(3)
C55 C56 C57 C62 178.9(3)
C61 C56 C57 C62 -1.7(4)
C56 C57 C58 C59 -0.9(4)
C62 C57 C58 C59 -179.0(3)
C57 C58 C59 N12 178.4(3)
C57 C58 C59 C60 -0.1(4)
C56 C55 C60 C59 -1.4(4)
C56 C55 C60 N13 -178.3(2)
N12 C59 C60 C55 -177.6(2)
C58 C59 C60 C55 1.3(4)
N12 C59 C60 N13 0.0(3)
C58 C59 C60 N13 178.9(2)
C5 C4 N1 C1 -178.5(2)
C3 C4 N1 C1 -0.8(3)
C5 C4 N1 Co 4.3(4)
C3 C4 N1 Co -177.95(16)
C19 C1 N1 C4 -142.5(2)
C20 C1 N1 C4 101.6(2)
C2 C1 N1 C4 -18.3(2)
C19 C1 N1 Co 35.1(2)
C20 C1 N1 Co -80.8(2)
C2 C1 N1 Co 159.31(14)
C10 C9 N2 C6 166.3(2)
C8 C9 N2 C6 -13.0(3)
C10 C9 N2 Co -8.2(3)
C8 C9 N2 Co 172.46(15)
C5 C6 N2 C9 174.3(2)
C7 C6 N2 C9 -7.1(3)
C5 C6 N2 Co -11.4(3)
C7 C6 N2 Co 167.19(16)
C10 C11 N3 C14 174.3(2)
C12 C11 N3 C14 -9.7(3)
C10 C11 N3 Co -3.7(4)
C12 C11 N3 Co 172.26(16)
C15 C14 N3 C11 178.8(2)
C13 C14 N3 C11 -7.8(3)
C15 C14 N3 Co -3.2(4)
C13 C14 N3 Co 170.12(16)
C15 C16 N4 C19 -171.9(2)
C17 C16 N4 C19 4.3(3)
C15 C16 N4 Co -4.1(4)
C17 C16 N4 Co 172.06(16)
C18 C19 N4 C16 -24.6(2)
C1 C19 N4 C16 -153.86(19)
C18 C19 N4 Co 165.16(14)
C1 C19 N4 Co 35.9(2)
O7 C45 N11 C46 -7.2(4)
C44 C45 N11 C46 174.6(2)
C47 C46 N11 C45 -95.7(3)
N13 C54 N12 C59 -2.4(3)
N13 C54 N12 C49 -164.9(2)
C58 C59 N12 C54 -177.4(3)
C60 C59 N12 C54 1.4(3)
C58 C59 N12 C49 -14.8(4)
C60 C59 N12 C49 163.9(2)
O12 C49 N12 C54 -45.5(3)
C50 C49 N12 C54 72.4(3)
O12 C49 N12 C59 155.1(2)
C50 C49 N12 C59 -87.0(3)
N12 C54 N13 C60 2.3(3)
N12 C54 N13 Co -177.20(16)
C55 C60 N13 C54 175.9(3)
C59 C60 N13 C54 -1.3(3)
C55 C60 N13 Co -4.7(4)
C59 C60 N13 Co 178.10(17)
C52 C51 O10 P1 -129.82(18)
C50 C51 O10 P1 113.4(2)
O9 P1 O10 C51 -74.9(2)
O8 P1 O10 C51 54.5(2)
O11 P1 O10 C51 172.67(18)
C48 C47 O11 P1 -107.4(2)
C46 C47 O11 P1 132.05(19)
O9 P1 O11 C47 -179.88(17)
O8 P1 O11 C47 51.3(2)
O10 P1 O11 C47 -64.34(18)
N12 C49 O12 C52 145.7(2)
C50 C49 O12 C52 23.9(3)
C51 C52 O12 C49 -1.9(3)
C53 C52 O12 C49 120.8(2)
C65 C63 O15 P2 -132.9(2)
C64 C63 O15 P2 105.0(2)
O17 P2 O15 C63 44.5(2)
O16 P2 O15 C63 -74.2(2)
Co P2 O15 C63 169.55(17)
C68 C66 O16 P2 163.44(19)
C67 C66 O16 P2 -74.6(3)
O17 P2 O16 C66 10.9(2)
O15 P2 O16 C66 131.07(18)
Co P2 O16 C66 -118.03(17)
C4 N1 Co N4 162.9(2)
C1 N1 Co N4 -14.22(16)
C4 N1 Co N2 -15.5(2)
C1 N1 Co N2 167.42(16)
C4 N1 Co N13 -103.1(2)
C1 N1 Co N13 79.78(16)
C4 N1 Co P2 71.5(2)
C1 N1 Co P2 -105.56(15)
C16 N4 Co N1 179.4(2)
C19 N4 Co N1 -13.06(16)
C16 N4 Co N3 3.1(2)
C19 N4 Co N3 170.69(16)
C16 N4 Co N13 89.1(2)
C19 N4 Co N13 -103.40(16)
C16 N4 Co P2 -83.3(2)
C19 N4 Co P2 84.20(15)
C11 N3 Co N4 178.2(2)
C14 N3 Co N4 0.5(2)
C11 N3 Co N2 -3.0(2)
C14 N3 Co N2 179.32(19)
C11 N3 Co N13 84.1(2)
C14 N3 Co N13 -93.5(2)
C11 N3 Co P2 -89.65(19)
C14 N3 Co P2 92.67(19)
C9 N2 Co N1 -167.84(19)
C6 N2 Co N1 18.6(2)
C9 N2 Co N3 8.6(2)
C6 N2 Co N3 -165.0(2)
C9 N2 Co N13 -77.02(19)
C6 N2 Co N13 109.4(2)
C9 N2 Co P2 94.66(19)
C6 N2 Co P2 -78.94(19)
C54 N13 Co N1 -130.9(2)
C60 N13 Co N1 49.8(2)
C54 N13 Co N4 -47.6(2)
C60 N13 Co N4 133.1(2)
C54 N13 Co N3 42.6(2)
C60 N13 Co N3 -136.7(2)
C54 N13 Co N2 139.5(2)
C60 N13 Co N2 -39.8(2)
O17 P2 Co N1 -127.41(11)
O15 P2 Co N1 108.26(10)
O16 P2 Co N1 -0.31(10)
O17 P2 Co N4 149.03(11)
O15 P2 Co N4 24.70(10)
O16 P2 Co N4 -83.87(10)
O17 P2 Co N3 58.73(10)
O15 P2 Co N3 -65.60(10)
O16 P2 Co N3 -174.18(10)
O17 P2 Co N2 -38.17(10)
O15 P2 Co N2 -162.50(9)
O16 P2 Co N2 88.92(10)
